data_4076740
loop_
_publ_author_name
'Zhang, Qian-Feng'
'Lai, Chui-Ying'
'Wong, Wai-Yeung'
'Leung, Wa-Hung'

_publ_section_title
;
 \s-Acetylide Complexes of Ruthenium(IV) and Osmium(IV) Thiolates
;
_journal_issue 19
_journal_name_full Organometallics
_journal_page_first 4017
_journal_paper_doi 10.1021/om011019t
_journal_volume 21
_journal_year 2002
_chemical_formula_sum 'C41 H58 Cl3 N Ru S4'
_chemical_formula_weight 900.54
_chemical_name_systematic
; 
[Et4N][Ru(Sxylyl)4Cl]  ? 
;
_space_group_IT_number 19
_symmetry_cell_setting orthorhombic
_symmetry_space_group_name_Hall 'P 2ac 2ab'
_symmetry_space_group_name_H-M 'P 21 21 21'
_atom_sites_solution_hydrogens geom
_atom_sites_solution_primary direct
_atom_sites_solution_secondary difmap
_audit_creation_method SHELXL-97
_cell_angle_alpha 90.00
_cell_angle_beta 90.00
_cell_angle_gamma 90.00
_cell_formula_units_Z 4
_cell_length_a 13.4154(8)
_cell_length_b 15.7625(9)
_cell_length_c 21.1569(12)
_cell_measurement_temperature 293(2)
_cell_volume 4473.8(4)
_computing_data_reduction SAINT
_computing_structure_refinement 'SHELXL-97 (Sheldrick, 1997)'
_computing_structure_solution 'SHELXS-97 (Sheldrick, 1990)'
_diffrn_ambient_temperature 293(2)
_diffrn_measured_fraction_theta_full 0.992
_diffrn_measured_fraction_theta_max 0.992
_diffrn_measurement_device_type 'Smart CCD'
_diffrn_radiation_monochromator graphite
_diffrn_radiation_source 'fine-focus sealed tube'
_diffrn_radiation_type MoK\a
_diffrn_radiation_wavelength 0.71073
_diffrn_reflns_av_R_equivalents 0.0475
_diffrn_reflns_av_sigmaI/netI 0.0842
_diffrn_reflns_limit_h_max 17
_diffrn_reflns_limit_h_min -17
_diffrn_reflns_limit_k_max 11
_diffrn_reflns_limit_k_min -20
_diffrn_reflns_limit_l_max 27
_diffrn_reflns_limit_l_min -27
_diffrn_reflns_number 26478
_diffrn_reflns_theta_full 27.51
_diffrn_reflns_theta_max 27.51
_diffrn_reflns_theta_min 1.61
_exptl_absorpt_coefficient_mu 0.745
_exptl_crystal_colour dark-red
_exptl_crystal_density_diffrn 1.337
_exptl_crystal_density_method 'not measured'
_exptl_crystal_description block
_exptl_crystal_F_000 1880
_exptl_crystal_size_max 0.30
_exptl_crystal_size_mid 0.24
_exptl_crystal_size_min 0.19
_refine_diff_density_max 0.327
_refine_diff_density_min -0.258
_refine_diff_density_rms 0.062
_refine_ls_abs_structure_details 'Flack H D (1983), Acta Cryst. A39, 876-881'
_refine_ls_abs_structure_Flack -0.03(3)
_refine_ls_extinction_coef 0.00046(15)
_refine_ls_extinction_expression Fc^*^=kFc[1+0.001xFc^2^\l^3^/sin(2\q)]^-1/4^
_refine_ls_extinction_method SHELXL
_refine_ls_goodness_of_fit_ref 0.762
_refine_ls_hydrogen_treatment mixed
_refine_ls_matrix_type full
_refine_ls_number_parameters 452
_refine_ls_number_reflns 10115
_refine_ls_number_restraints 0
_refine_ls_restrained_S_all 0.762
_refine_ls_R_factor_all 0.0817
_refine_ls_R_factor_gt 0.0385
_refine_ls_shift/su_max 0.002
_refine_ls_shift/su_mean 0.000
_refine_ls_structure_factor_coef Fsqd
_refine_ls_weighting_details 'calc w=1/[\s^2^(Fo^2^)+(0.0622P)^2^+0.0000P] where P=(Fo^2^+2Fc^2^)/3'
_refine_ls_weighting_scheme calc
_refine_ls_wR_factor_gt 0.0853
_refine_ls_wR_factor_ref 0.1030
_reflns_number_gt 6250
_reflns_number_total 10115
_reflns_threshold_expression >2sigma(I)
_cod_data_source_file om011019t.cif
_cod_data_source_block wy0417wm
_cod_depositor_comments
;
The following automatic conversions were performed:

'_symmetry_cell_setting' value 'Orthorhombic' changed to
'orthorhombic' according to
/home/saulius/struct/CIF-dictionaries/cif_core.dic dictionary named
'cif_core.dic' version 2.4.1 from 2010-06-29.

Automatic conversion script
Id: cif_fix_values 1715 2011-07-08 13:25:40Z adriana 
;
_cod_original_sg_symbol_H-M P2(1)2(1)2(1)
_cod_database_code 4076740

loop_
_symmetry_equiv_pos_as_xyz
'x, y, z'
'-x+1/2, -y, z+1/2'
'-x, y+1/2, -z+1/2'
'x+1/2, -y+1/2, -z'

loop_
_atom_site_label
_atom_site_type_symbol
_atom_site_fract_x
_atom_site_fract_y
_atom_site_fract_z
_atom_site_U_iso_or_equiv
_atom_site_adp_type
_atom_site_occupancy
_atom_site_symmetry_multiplicity
_atom_site_calc_flag
_atom_site_refinement_flags
C1 C 0.5187(3) 0.8870(3) 0.7794(2) 0.0465(11) Uani 1 1 d .
C2 C 0.5087(4) 0.8336(3) 0.7265(2) 0.0520(13) Uani 1 1 d .
C3 C 0.4388(4) 0.8542(4) 0.6821(2) 0.0639(14) Uani 1 1 d .
H3A H 0.4306 0.8190 0.6472 0.077 Uiso 1 1 calc R
C4 C 0.3802(4) 0.9251(4) 0.6874(3) 0.0723(16) Uani 1 1 d .
H4A H 0.3327 0.9370 0.6567 0.087 Uiso 1 1 calc R
C5 C 0.3917(4) 0.9784(4) 0.7379(3) 0.0713(16) Uani 1 1 d .
H5A H 0.3521 1.0267 0.7410 0.086 Uiso 1 1 calc R
C6 C 0.4619(4) 0.9613(3) 0.7849(2) 0.0556(13) Uani 1 1 d .
C7 C 0.5754(4) 0.7589(4) 0.7174(3) 0.0735(17) Uani 1 1 d .
H7A H 0.5580 0.7305 0.6788 0.110 Uiso 1 1 calc R
H7B H 0.5676 0.7205 0.7523 0.110 Uiso 1 1 calc R
H7C H 0.6434 0.7776 0.7152 0.110 Uiso 1 1 calc R
C8 C 0.4763(5) 1.0200(3) 0.8397(3) 0.0824(17) Uani 1 1 d .
H8A H 0.5264 0.9974 0.8674 0.124 Uiso 1 1 calc R
H8B H 0.4146 1.0256 0.8624 0.124 Uiso 1 1 calc R
H8C H 0.4970 1.0746 0.8246 0.124 Uiso 1 1 calc R
C9 C 0.8289(4) 1.0261(3) 0.9519(2) 0.0493(12) Uani 1 1 d .
C10 C 0.7550(5) 1.0369(2) 0.99672(19) 0.0514(10) Uani 1 1 d .
C11 C 0.7825(4) 1.0509(3) 1.0593(2) 0.0644(15) Uani 1 1 d .
H11A H 0.7333 1.0565 1.0899 0.077 Uiso 1 1 calc R
C12 C 0.8799(5) 1.0567(3) 1.0764(3) 0.0730(16) Uani 1 1 d .
H12A H 0.8967 1.0680 1.1182 0.088 Uiso 1 1 calc R
C13 C 0.9534(4) 1.0459(3) 1.0322(3) 0.0674(15) Uani 1 1 d .
H13A H 1.0198 1.0493 1.0446 0.081 Uiso 1 1 calc R
C14 C 0.9301(4) 1.0299(3) 0.9687(3) 0.0580(13) Uani 1 1 d .
C15 C 0.6462(4) 1.0343(4) 0.9790(3) 0.0730(17) Uani 1 1 d .
H15A H 0.6399 1.0243 0.9345 0.110 Uiso 1 1 calc R
H15B H 0.6156 1.0876 0.9895 0.110 Uiso 1 1 calc R
H15C H 0.6137 0.9895 1.0019 0.110 Uiso 1 1 calc R
C16 C 1.0135(4) 1.0193(4) 0.9201(3) 0.0796(18) Uani 1 1 d .
H16A H 0.9850 1.0088 0.8792 0.119 Uiso 1 1 calc R
H16B H 1.0550 0.9723 0.9320 0.119 Uiso 1 1 calc R
H16C H 1.0529 1.0701 0.9187 0.119 Uiso 1 1 calc R
C17 C 0.8214(3) 0.7252(3) 0.9453(2) 0.0449(11) Uani 1 1 d .
C18 C 0.9183(4) 0.7214(4) 0.9694(2) 0.0575(13) Uani 1 1 d .
C19 C 0.9600(4) 0.6424(4) 0.9822(3) 0.0752(17) Uani 1 1 d .
H19A H 1.0235 0.6397 0.9997 0.090 Uiso 1 1 calc R
C20 C 0.9098(5) 0.5682(4) 0.9696(3) 0.0804(18) Uani 1 1 d .
H20A H 0.9385 0.5161 0.9793 0.096 Uiso 1 1 calc R
C21 C 0.8184(5) 0.5720(3) 0.9431(3) 0.0685(15) Uani 1 1 d .
H21A H 0.7856 0.5217 0.9333 0.082 Uiso 1 1 calc R
C22 C 0.7720(3) 0.6486(3) 0.9300(2) 0.0515(12) Uani 1 1 d .
C23 C 0.9773(4) 0.8000(4) 0.9810(3) 0.0784(17) Uani 1 1 d .
H23A H 1.0416 0.7851 0.9976 0.118 Uiso 1 1 calc R
H23B H 0.9428 0.8352 1.0109 0.118 Uiso 1 1 calc R
H23C H 0.9855 0.8304 0.9420 0.118 Uiso 1 1 calc R
C24 C 0.6710(4) 0.6478(3) 0.8987(3) 0.0673(15) Uani 1 1 d .
H24A H 0.6504 0.5903 0.8917 0.101 Uiso 1 1 calc R
H24B H 0.6748 0.6771 0.8589 0.101 Uiso 1 1 calc R
H24C H 0.6235 0.6758 0.9255 0.101 Uiso 1 1 calc R
C25 C 0.9032(4) 0.8009(3) 0.7297(2) 0.0551(13) Uani 1 1 d .
C26 C 0.9643(4) 0.8662(4) 0.7088(3) 0.0637(15) Uani 1 1 d .
C27 C 0.9881(5) 0.8685(5) 0.6436(3) 0.089(2) Uani 1 1 d .
H27A H 1.0251 0.9134 0.6273 0.107 Uiso 1 1 calc R
C28 C 0.9569(6) 0.8049(6) 0.6046(3) 0.100(3) Uani 1 1 d .
H28A H 0.9746 0.8063 0.5621 0.119 Uiso 1 1 calc R
C29 C 0.9007(5) 0.7395(5) 0.6264(3) 0.087(2) Uani 1 1 d .
H29A H 0.8800 0.6975 0.5984 0.105 Uiso 1 1 calc R
C30 C 0.8733(4) 0.7338(4) 0.6897(3) 0.0653(15) Uani 1 1 d .
C31 C 1.0025(4) 0.9341(4) 0.7519(3) 0.0825(19) Uani 1 1 d .
H31A H 0.9802 0.9231 0.7943 0.124 Uiso 1 1 calc R
H31B H 0.9777 0.9882 0.7383 0.124 Uiso 1 1 calc R
H31C H 1.0740 0.9345 0.7509 0.124 Uiso 1 1 calc R
C32 C 0.8155(5) 0.6585(4) 0.7126(3) 0.0807(17) Uani 1 1 d .
H32A H 0.8029 0.6642 0.7570 0.121 Uiso 1 1 calc R
H32B H 0.8534 0.6078 0.7051 0.121 Uiso 1 1 calc R
H32C H 0.7533 0.6552 0.6903 0.121 Uiso 1 1 calc R
C33 C 0.7343(4) 0.3044(3) 0.6741(3) 0.0743(15) Uani 1 1 d .
H33A H 0.7745 0.3379 0.7028 0.089 Uiso 1 1 calc R
H33B H 0.6655 0.3093 0.6877 0.089 Uiso 1 1 calc R
C34 C 0.7431(6) 0.3419(4) 0.6092(3) 0.102(2) Uani 1 1 d .
H34A H 0.7212 0.3998 0.6100 0.153 Uiso 1 1 calc R
H34B H 0.7024 0.3102 0.5803 0.153 Uiso 1 1 calc R
H34C H 0.8114 0.3396 0.5957 0.153 Uiso 1 1 calc R
C35 C 0.7533(5) 0.1869(3) 0.7504(2) 0.0705(13) Uani 1 1 d .
H35A H 0.6845 0.1963 0.7627 0.085 Uiso 1 1 calc R
H35B H 0.7660 0.1265 0.7537 0.085 Uiso 1 1 calc R
C36 C 0.8184(5) 0.2313(4) 0.7963(3) 0.093(2) Uani 1 1 d .
H36A H 0.8054 0.2104 0.8381 0.140 Uiso 1 1 calc R
H36B H 0.8050 0.2911 0.7948 0.140 Uiso 1 1 calc R
H36C H 0.8870 0.2213 0.7856 0.140 Uiso 1 1 calc R
C37 C 0.8741(4) 0.2059(4) 0.6597(3) 0.0764(16) Uani 1 1 d .
H37A H 0.8782 0.2164 0.6146 0.092 Uiso 1 1 calc R
H37B H 0.9119 0.2500 0.6808 0.092 Uiso 1 1 calc R
C38 C 0.9224(4) 0.1218(4) 0.6735(4) 0.102(2) Uani 1 1 d .
H38A H 0.9905 0.1230 0.6595 0.153 Uiso 1 1 calc R
H38B H 0.8873 0.0776 0.6517 0.153 Uiso 1 1 calc R
H38C H 0.9204 0.1111 0.7182 0.153 Uiso 1 1 calc R
C39 C 0.7039(4) 0.1536(4) 0.6405(3) 0.0700(15) Uani 1 1 d .
H39A H 0.7116 0.1690 0.5964 0.084 Uiso 1 1 calc R
H39B H 0.7302 0.0967 0.6456 0.084 Uiso 1 1 calc R
C40 C 0.5947(4) 0.1523(4) 0.6559(3) 0.097(2) Uani 1 1 d .
H40A H 0.5614 0.1124 0.6289 0.145 Uiso 1 1 calc R
H40B H 0.5671 0.2078 0.6495 0.145 Uiso 1 1 calc R
H40C H 0.5858 0.1358 0.6993 0.145 Uiso 1 1 calc R
C41 C 0.1924(6) 0.7589(4) 0.4984(4) 0.118(3) Uani 1 1 d .
H41A H 0.1478 0.7307 0.5278 0.142 Uiso 1 1 calc R
H41B H 0.2159 0.7167 0.4686 0.142 Uiso 1 1 calc R
Cl1 Cl 0.73624(9) 0.95262(7) 0.73623(5) 0.0496(3) Uani 1 1 d .
Cl2 Cl 0.2897(2) 0.7964(2) 0.53852(11) 0.1924(13) Uani 1 1 d .
Cl3 Cl 0.1261(2) 0.83497(18) 0.45775(11) 0.1717(12) Uani 1 1 d .
N1 N 0.7653(3) 0.2133(2) 0.67989(18) 0.0546(10) Uani 1 1 d .
Ru1 Ru 0.75279(3) 0.886216(19) 0.839715(14) 0.03779(9) Uani 1 1 d .
S1 S 0.59376(8) 0.85435(7) 0.84489(5) 0.0444(3) Uani 1 1 d .
S2 S 0.79805(9) 1.01402(8) 0.87016(6) 0.0509(3) Uani 1 1 d .
S3 S 0.75970(11) 0.82478(6) 0.94335(5) 0.0490(3) Uani 1 1 d .
S4 S 0.86889(9) 0.79376(8) 0.81130(5) 0.0499(3) Uani 1 1 d .

loop_
_atom_site_aniso_label
_atom_site_aniso_U_11
_atom_site_aniso_U_22
_atom_site_aniso_U_33
_atom_site_aniso_U_23
_atom_site_aniso_U_13
_atom_site_aniso_U_12
C1 0.043(2) 0.047(3) 0.050(3) 0.004(2) -0.002(2) -0.003(2)
C2 0.054(3) 0.058(3) 0.044(3) 0.006(2) -0.002(2) -0.009(3)
C3 0.070(3) 0.078(4) 0.043(3) 0.002(3) -0.010(3) -0.015(3)
C4 0.061(3) 0.094(5) 0.062(4) 0.024(3) -0.023(3) -0.015(3)
C5 0.074(4) 0.067(4) 0.073(4) 0.023(3) -0.009(3) 0.012(3)
C6 0.056(3) 0.049(3) 0.061(3) 0.005(3) -0.008(2) 0.004(2)
C7 0.085(4) 0.072(4) 0.063(4) -0.019(3) -0.002(3) 0.005(3)
C8 0.103(4) 0.057(3) 0.087(4) -0.016(3) -0.016(4) 0.027(3)
C9 0.056(3) 0.045(3) 0.047(3) -0.006(2) -0.003(2) -0.007(2)
C10 0.065(3) 0.038(2) 0.051(3) -0.0026(18) 0.003(3) -0.011(3)
C11 0.089(4) 0.056(3) 0.048(3) -0.006(2) 0.007(3) -0.018(3)
C12 0.102(5) 0.065(4) 0.052(3) -0.008(3) -0.011(3) -0.010(4)
C13 0.077(4) 0.063(4) 0.062(4) -0.004(3) -0.026(3) -0.016(3)
C14 0.057(3) 0.050(3) 0.068(4) -0.004(3) -0.004(3) -0.011(3)
C15 0.073(4) 0.082(4) 0.064(4) -0.015(3) 0.014(3) -0.006(3)
C16 0.052(3) 0.085(4) 0.102(5) 0.005(4) -0.001(3) -0.015(3)
C17 0.053(3) 0.049(3) 0.033(2) 0.007(2) 0.000(2) 0.006(2)
C18 0.062(3) 0.068(4) 0.042(3) 0.004(3) -0.008(2) 0.005(3)
C19 0.065(4) 0.095(5) 0.066(4) 0.013(3) -0.011(3) 0.024(3)
C20 0.094(5) 0.064(4) 0.083(4) 0.007(3) -0.011(4) 0.021(4)
C21 0.083(4) 0.052(3) 0.070(4) 0.002(3) -0.004(3) 0.002(3)
C22 0.061(3) 0.045(2) 0.049(3) 0.005(2) 0.000(2) -0.001(2)
C23 0.060(3) 0.092(5) 0.083(4) -0.010(4) -0.015(3) -0.007(3)
C24 0.069(3) 0.053(3) 0.080(4) -0.003(3) -0.010(3) 0.000(3)
C25 0.056(3) 0.058(3) 0.051(3) 0.002(3) 0.009(2) 0.022(3)
C26 0.058(3) 0.070(4) 0.063(4) 0.018(3) 0.014(3) 0.019(3)
C27 0.082(4) 0.105(6) 0.081(5) 0.040(4) 0.031(4) 0.036(4)
C28 0.120(6) 0.118(6) 0.061(4) 0.019(5) 0.034(4) 0.052(5)
C29 0.104(5) 0.099(5) 0.058(4) -0.009(4) -0.007(4) 0.040(4)
C30 0.070(4) 0.076(4) 0.050(3) -0.004(3) -0.002(3) 0.026(3)
C31 0.064(3) 0.073(4) 0.110(5) 0.025(4) 0.020(4) -0.009(3)
C32 0.088(4) 0.064(4) 0.090(4) -0.018(3) -0.001(3) 0.013(3)
C33 0.075(4) 0.058(3) 0.090(4) 0.000(3) 0.001(3) 0.009(3)
C34 0.125(5) 0.109(5) 0.074(4) 0.021(3) 0.002(5) 0.033(5)
C35 0.080(3) 0.068(3) 0.063(3) 0.000(2) 0.005(4) -0.011(4)
C36 0.124(5) 0.087(5) 0.068(4) 0.001(4) -0.017(4) -0.012(4)
C37 0.058(3) 0.074(4) 0.097(4) 0.009(4) 0.014(3) 0.004(3)
C38 0.065(4) 0.078(4) 0.164(7) 0.019(5) 0.020(4) 0.017(4)
C39 0.069(3) 0.074(4) 0.067(4) -0.015(3) -0.007(3) 0.009(3)
C40 0.062(3) 0.095(5) 0.133(6) -0.027(5) -0.022(4) 0.002(3)
C41 0.134(6) 0.059(4) 0.161(8) -0.001(5) -0.003(6) 0.003(4)
Cl1 0.0568(7) 0.0504(6) 0.0416(5) 0.0078(4) -0.0008(6) -0.0022(6)
Cl2 0.199(3) 0.280(4) 0.0989(16) -0.030(2) -0.0287(17) -0.067(3)
Cl3 0.233(3) 0.169(2) 0.1133(17) 0.0338(16) 0.0199(19) 0.091(2)
N1 0.049(2) 0.048(2) 0.066(2) -0.0062(18) 0.003(2) 0.000(2)
Ru1 0.04164(16) 0.03625(16) 0.03548(16) 0.00040(14) 0.00003(19) -0.0001(2)
S1 0.0440(6) 0.0463(6) 0.0429(6) 0.0057(5) -0.0020(5) -0.0016(5)
S2 0.0651(7) 0.0432(7) 0.0446(7) 0.0005(5) -0.0029(6) -0.0089(6)
S3 0.0662(7) 0.0450(6) 0.0358(5) 0.0005(4) -0.0008(7) 0.0081(7)
S4 0.0546(7) 0.0515(7) 0.0436(6) 0.0048(6) 0.0047(6) 0.0123(6)

loop_
_atom_type_symbol
_atom_type_description
_atom_type_scat_dispersion_real
_atom_type_scat_dispersion_imag
_atom_type_scat_source
C C 0.0033 0.0016 'International Tables Vol C Tables 4.2.6.8 and 6.1.1.4'
H H 0.0000 0.0000 'International Tables Vol C Tables 4.2.6.8 and 6.1.1.4'
N N 0.0061 0.0033 'International Tables Vol C Tables 4.2.6.8 and 6.1.1.4'
S S 0.1246 0.1234 'International Tables Vol C Tables 4.2.6.8 and 6.1.1.4'
Ru Ru -1.2594 0.8363 'International Tables Vol C Tables 4.2.6.8 and 6.1.1.4'
Cl Cl 0.1484 0.1585 'International Tables Vol C Tables 4.2.6.8 and 6.1.1.4'

loop_
_geom_angle_atom_site_label_1
_geom_angle_atom_site_label_2
_geom_angle_atom_site_label_3
_geom_angle
C6 C1 C2 120.9(4)
C6 C1 S1 118.8(4)
C2 C1 S1 119.9(4)
C3 C2 C1 118.0(5)
C3 C2 C7 120.7(5)
C1 C2 C7 121.2(4)
C2 C3 C4 122.1(5)
C5 C4 C3 120.1(5)
C4 C5 C6 120.9(5)
C5 C6 C1 118.0(5)
C5 C6 C8 121.3(5)
C1 C6 C8 120.7(4)
C10 C9 C14 121.0(5)
C10 C9 S2 120.7(4)
C14 C9 S2 118.2(4)
C9 C10 C11 118.8(5)
C9 C10 C15 121.4(4)
C11 C10 C15 119.8(5)
C12 C11 C10 121.3(5)
C11 C12 C13 120.2(5)
C12 C13 C14 121.1(5)
C13 C14 C9 117.7(5)
C13 C14 C16 120.1(5)
C9 C14 C16 122.2(5)
C18 C17 C22 118.9(4)
C18 C17 S3 118.6(4)
C22 C17 S3 122.1(3)
C19 C18 C17 118.8(5)
C19 C18 C23 119.9(5)
C17 C18 C23 121.2(5)
C20 C19 C18 121.8(5)
C21 C20 C19 119.2(6)
C20 C21 C22 122.0(6)
C21 C22 C17 119.1(4)
C21 C22 C24 119.0(4)
C17 C22 C24 121.8(4)
C26 C25 C30 122.1(5)
C26 C25 S4 120.4(4)
C30 C25 S4 117.3(4)
C25 C26 C27 117.5(6)
C25 C26 C31 122.6(5)
C27 C26 C31 119.9(6)
C28 C27 C26 120.1(7)
C29 C28 C27 121.6(6)
C28 C29 C30 121.4(7)
C29 C30 C25 117.0(6)
C29 C30 C32 119.8(6)
C25 C30 C32 123.1(5)
N1 C33 C34 115.5(5)
C36 C35 N1 116.1(4)
C38 C37 N1 115.3(5)
C40 C39 N1 115.0(4)
Cl2 C41 Cl3 114.3(4)
C33 N1 C39 113.7(4)
C33 N1 C37 108.5(4)
C39 N1 C37 108.7(4)
C33 N1 C35 107.8(4)
C39 N1 C35 107.9(4)
C37 N1 C35 110.3(4)
S1 Ru1 S2 117.59(5)
S1 Ru1 S4 123.11(5)
S2 Ru1 S4 119.18(5)
S1 Ru1 S3 84.23(5)
S2 Ru1 S3 95.24(4)
S4 Ru1 S3 87.44(4)
S1 Ru1 Cl1 93.13(4)
S2 Ru1 Cl1 83.97(4)
S4 Ru1 Cl1 95.90(4)
S3 Ru1 Cl1 176.53(5)
C1 S1 Ru1 116.27(15)
C9 S2 Ru1 116.40(17)
C17 S3 Ru1 113.36(14)
C25 S4 Ru1 113.62(16)

loop_
_geom_bond_atom_site_label_1
_geom_bond_atom_site_label_2
_geom_bond_distance
C1 C6 1.402(7)
C1 C2 1.408(6)
C1 S1 1.788(4)
C2 C3 1.366(7)
C2 C7 1.491(7)
C3 C4 1.371(8)
C4 C5 1.368(8)
C5 C6 1.396(7)
C6 C8 1.496(7)
C9 C10 1.382(7)
C9 C14 1.404(7)
C9 S2 1.789(5)
C10 C11 1.391(6)
C10 C15 1.508(8)
C11 C12 1.359(7)
C12 C13 1.368(8)
C13 C14 1.402(7)
C14 C16 1.529(7)
C17 C18 1.399(6)
C17 C22 1.415(6)
C17 S3 1.775(5)
C18 C19 1.391(7)
C18 C23 1.491(7)
C19 C20 1.376(8)
C20 C21 1.349(8)
C21 C22 1.386(6)
C22 C24 1.508(7)
C25 C26 1.388(7)
C25 C30 1.413(7)
C25 S4 1.790(5)
C26 C27 1.418(8)
C26 C31 1.496(8)
C27 C28 1.364(10)
C28 C29 1.358(9)
C29 C30 1.392(8)
C30 C32 1.499(8)
C33 N1 1.499(6)
C33 C34 1.499(7)
C35 C36 1.482(7)
C35 N1 1.558(6)
C37 C38 1.504(7)
C37 N1 1.525(6)
C39 C40 1.501(7)
C39 N1 1.504(6)
C41 Cl2 1.665(8)
C41 Cl3 1.723(7)
Cl1 Ru1 2.4369(10)
Ru1 S1 2.1946(11)
Ru1 S2 2.2003(12)
Ru1 S4 2.2161(12)
Ru1 S3 2.3986(10)
